data_1567083
loop_
_publ_author_name
'Brihi, Ouarda'
'Medjani, Meriem'
'Bougueria, Hassiba'
'Djedouani, Amel'
'Francois, Michelle'
'Fleutot, Solenne'
'Boudjada, Ali'

_publ_section_title
;
 2,6-Dibromo-4-methylaniline
;
_journal_coeditor_code HB4398
_journal_issue 6
_journal_name_full IUCrData
_journal_page_first x220577
_journal_paper_doi 10.1107/S2414314622005776
_journal_volume 7
_journal_year 2022
_chemical_compound_source 'Lancaster Synthesis'
_chemical_formula_iupac 'C7 H7 Br2 N'
_chemical_formula_moiety 'C7 H7 Br2 N'
_chemical_formula_sum 'C7 H7 Br2 N'
_chemical_formula_weight 264.96
_chemical_name_systematic
;
2,6-Dibromo-4-methylaniline
;
_space_group_IT_number 19
_space_group_name_Hall 'P 2ac 2ab'
_space_group_name_H-M_alt 'P 21 21 21'
_symmetry_cell_setting orthorhombic
_symmetry_space_group_name_Hall 'P 2ac 2ab'
_symmetry_space_group_name_H-M 'P 21 21 21'
_atom_sites_solution_hydrogens geom
_atom_sites_solution_primary direct
_atom_sites_solution_secondary difmap
_cell_angle_alpha 90.00
_cell_angle_beta 90.00
_cell_angle_gamma 90.00
_cell_formula_units_Z 4
_cell_length_a 4.3773(7)
_cell_length_b 13.585(2)
_cell_length_c 14.057(3)
_cell_measurement_reflns_used 7750
_cell_measurement_temperature 200(2)
_cell_measurement_theta_max 26.41
_cell_measurement_theta_min 2.08
_cell_volume 835.9(3)
_computing_cell_refinement
;
SAINT (Bruker, 2016)
;
_computing_data_collection
;
APEX2 (Bruker, 2016)
;
_computing_data_reduction
;
SAINT (Bruker, 2016)
;
_computing_molecular_graphics
;
Ortep for Windows (Farrugia, 2012)
;
_computing_publication_material
;
WinGX publication routines (Farrugia, 2012)
;
_computing_structure_refinement
;
SHELXL2013 (Sheldrick, 2015)
;
_computing_structure_solution
;
SIR-92 (Altomare et al., 1994)
;
_diffrn_ambient_temperature 200(2)
_diffrn_detector 'CCD plate'
_diffrn_detector_area_resol_mean 8.02
_diffrn_measured_fraction_theta_full 0.998
_diffrn_measured_fraction_theta_max 0.998
_diffrn_measurement_device '\k-geometry diffractometer'
_diffrn_measurement_device_type 'Bruker APEXII QUAZAR CCD'
_diffrn_measurement_method 'f\ and \w scans'
_diffrn_radiation_monochromator graphite
_diffrn_radiation_probe x-ray
_diffrn_radiation_source ImuS
_diffrn_radiation_type MoK\a
_diffrn_radiation_wavelength 0.71073
_diffrn_reflns_av_R_equivalents 0.0609
_diffrn_reflns_av_unetI/netI 0.0531
_diffrn_reflns_limit_h_max 5
_diffrn_reflns_limit_h_min -5
_diffrn_reflns_limit_k_max 16
_diffrn_reflns_limit_k_min -15
_diffrn_reflns_limit_l_max 17
_diffrn_reflns_limit_l_min -17
_diffrn_reflns_number 7550
_diffrn_reflns_reduction_process
;
;
_diffrn_reflns_theta_full 26.41
_diffrn_reflns_theta_max 26.41
_diffrn_reflns_theta_min 2.08
_diffrn_source 'Enhance (Mo) X-ray Source'
_diffrn_standards_number 0
_exptl_absorpt_coefficient_mu 9.621
_exptl_absorpt_correction_T_max 0.7455
_exptl_absorpt_correction_T_min 0.3960
_exptl_absorpt_correction_type multi-scan
_exptl_absorpt_process_details
;
(SADABS;  Bruker, 2016)
;
_exptl_crystal_colour colorless
_exptl_crystal_density_diffrn 2.105
_exptl_crystal_density_method 'not measured'
_exptl_crystal_description needle
_exptl_crystal_F_000 504
_exptl_crystal_size_max 0.120
_exptl_crystal_size_mid 0.05
_exptl_crystal_size_min 0.040
_refine_diff_density_max 0.360
_refine_diff_density_min -0.380
_refine_ls_abs_structure_details
;
Flack (1983)
;
_refine_ls_abs_structure_Flack 0.02(2)
_refine_ls_extinction_method none
_refine_ls_goodness_of_fit_ref 0.909
_refine_ls_hydrogen_treatment noref
_refine_ls_matrix_type full
_refine_ls_number_constraints 0
_refine_ls_number_parameters 92
_refine_ls_number_reflns 1715
_refine_ls_number_restraints 0
_refine_ls_restrained_S_all 0.909
_refine_ls_R_factor_all 0.0446
_refine_ls_R_factor_gt 0.0299
_refine_ls_shift/su_max 0.001
_refine_ls_shift/su_mean 0.000
_refine_ls_structure_factor_coef Fsqd
_refine_ls_weighting_details 'calc w=1/[\s^2^(Fo^2^)+(0.0409P)^2^] where P=(Fo^2^+2Fc^2^)/3'
_refine_ls_weighting_scheme calc
_refine_ls_wR_factor_gt 0.0663
_refine_ls_wR_factor_ref 0.0723
_reflns_number_gt 1422
_reflns_number_total 1715
_reflns_threshold_expression I>2\s(I)
_cod_data_source_file hb4398sup1.cif
_cod_data_source_block I
_cod_original_cell_volume 835.9(2)
_cod_database_code 1567083

loop_
_symmetry_equiv_pos_as_xyz
'x, y, z'
'x+1/2, -y+1/2, -z'
'-x, y+1/2, -z+1/2'
'-x+1/2, -y, z+1/2'

loop_
_atom_site_aniso_label
_atom_site_aniso_U_11
_atom_site_aniso_U_22
_atom_site_aniso_U_33
_atom_site_aniso_U_12
_atom_site_aniso_U_13
_atom_site_aniso_U_23
Br1 0.0576(3) 0.0274(2) 0.0497(3) -0.0005(2) 0.0057(3) -0.0016(2)
Br2 0.0373(3) 0.0279(2) 0.0471(3) -0.0053(2) -0.0027(3) 0.0002(2)
N1 0.038(3) 0.031(2) 0.033(2) -0.0013(18) 0.0070(18) 0.0005(17)
C1 0.0174(19) 0.028(2) 0.031(3) 0.0015(17) -0.0052(19) 0.007(2)
C2 0.023(2) 0.027(2) 0.033(3) 0.0023(18) -0.0039(19) 0.0002(19)
C3 0.027(3) 0.029(3) 0.041(3) 0.0011(19) 0.001(2) 0.006(2)
C4 0.021(2) 0.041(3) 0.032(2) 0.005(2) 0.000(2) 0.007(2)
C5 0.036(3) 0.057(3) 0.041(3) 0.009(3) 0.005(3) 0.008(3)
C6 0.030(2) 0.038(3) 0.027(2) 0.004(2) -0.004(2) -0.002(2)
C7 0.024(2) 0.028(2) 0.032(2) 0.001(2) -0.006(2) -0.0010(19)

loop_
_atom_site_type_symbol
_atom_site_label
_atom_site_fract_x
_atom_site_fract_y
_atom_site_fract_z
_atom_site_U_iso_or_equiv
_atom_site_thermal_displace_type
_atom_site_calc_flag
_atom_site_refinement_flags
_atom_site_occupancy
Br Br1 0.69454(12) 0.51851(3) 0.40790(4) 0.0449(2) Uani . . 1.000
Br Br2 0.49325(11) 0.11063(3) 0.35184(3) 0.0374(2) Uani . . 1.000
N N1 0.4343(8) 0.3124(3) 0.4488(2) 0.0340(14) Uani . . 1.000
C C1 0.6072(9) 0.3165(3) 0.3674(3) 0.0255(14) Uani . . 1.000
C C2 0.7481(9) 0.4015(3) 0.3360(3) 0.0277(14) Uani . . 1.000
C C3 0.9295(10) 0.4045(3) 0.2553(3) 0.0323(17) Uani . . 1.000
C C4 0.9781(10) 0.3217(3) 0.2004(3) 0.0313(14) Uani . . 1.000
C C5 1.1658(11) 0.3259(3) 0.1108(3) 0.0447(17) Uani . . 1.000
C C6 0.8409(10) 0.2336(3) 0.2315(3) 0.0317(14) Uani . . 1.000
C C7 0.6636(10) 0.2322(3) 0.3118(3) 0.0280(12) Uani . . 1.000
H H1 1.33755 0.28238 0.11654 0.0669 Uiso . . 1.000
H H1A 0.40957 0.36443 0.48284 0.0407 Uiso . . 1.000
H H1B 0.35064 0.25790 0.46576 0.0407 Uiso . . 1.000
H H2 1.02080 0.46361 0.23780 0.0388 Uiso . . 1.000
H H3 0.87095 0.17585 0.19722 0.0378 Uiso . . 1.000
H H4 1.23699 0.39194 0.10090 0.0669 Uiso . . 1.000
H H5 1.04240 0.30603 0.05765 0.0669 Uiso . . 1.000

loop_
_atom_type_symbol
_atom_type_description
_atom_type_scat_dispersion_real
_atom_type_scat_dispersion_imag
_atom_type_scat_source
C C 0.0033 0.0016 'International Tables Vol C Tables 4.2.6.8 and 6.1.1.4'
H H 0.0000 0.0000 'International Tables Vol C Tables 4.2.6.8 and 6.1.1.4'
N N 0.0061 0.0033 'International Tables Vol C Tables 4.2.6.8 and 6.1.1.4'
Br Br -0.2901 2.4595 'International Tables Vol C Tables 4.2.6.8 and 6.1.1.4'

loop_
_geom_angle_atom_site_label_1
_geom_angle_atom_site_label_2
_geom_angle_atom_site_label_3
_geom_angle_site_symmetry_1
_geom_angle_site_symmetry_2
_geom_angle_site_symmetry_3
_geom_angle
_geom_angle_publ_flag
C1 N1 H1B . . . 120.00 no
H1A N1 H1B . . . 120.00 no
C1 N1 H1A . . . 120.00 no
C2 C1 C7 . . . 115.1(4) no
N1 C1 C7 . . . 121.8(4) n
N1 C1 C2 . . . 123.1(4) n
Br1 C2 C1 . . . 118.3(3) n
Br1 C2 C3 . . . 118.8(3) n
C1 C2 C3 . . . 122.8(4) no
C2 C3 C4 . . . 121.5(4) no
C5 C4 C6 . . . 121.7(4) no
C3 C4 C5 . . . 121.4(4) no
C3 C4 C6 . . . 116.9(4) no
C4 C6 C7 . . . 120.6(4) no
Br2 C7 C1 . . . 118.3(3) n
Br2 C7 C6 . . . 118.6(3) n
C1 C7 C6 . . . 123.0(4) no
C2 C3 H2 . . . 119.00 no
C4 C3 H2 . . . 119.00 no
C4 C5 H1 . . . 110.00 no
C4 C5 H4 . . . 110.00 no
C4 C5 H5 . . . 109.00 no
H1 C5 H4 . . . 109.00 no
H1 C5 H5 . . . 109.00 no
H4 C5 H5 . . . 109.00 no
C4 C6 H3 . . . 120.00 no
C7 C6 H3 . . . 120.00 no

loop_
_geom_bond_atom_site_label_1
_geom_bond_atom_site_label_2
_geom_bond_site_symmetry_1
_geom_bond_site_symmetry_2
_geom_bond_distance
_geom_bond_publ_flag
Br1 C2 . . 1.898(4) n
Br2 C7 . . 1.898(4) n
N1 C1 . . 1.373(5) n
N1 H1A . . 0.8600 no
N1 H1B . . 0.8600 no
C1 C7 . . 1.408(6) no
C1 C2 . . 1.382(6) no
C2 C3 . . 1.385(6) no
C3 C4 . . 1.381(6) no
C4 C5 . . 1.505(6) no
C4 C6 . . 1.409(6) no
C6 C7 . . 1.370(6) no
C3 H2 . . 0.9300 no
C5 H1 . . 0.9600 no
C5 H4 . . 0.9600 no
C5 H5 . . 0.9600 no
C6 H3 . . 0.9300 no

loop_
_geom_hbond_atom_site_label_D
_geom_hbond_atom_site_label_H
_geom_hbond_atom_site_label_A
_geom_hbond_site_symmetry_A
_geom_hbond_distance_DH
_geom_hbond_distance_HA
_geom_hbond_distance_DA
_geom_hbond_angle_DHA
_geom_hbond_publ_flag
N1 H1A Br1 . 0.86 2.65 3.077(4) 112 yes
N1 H1B Br2 . 0.86 2.64 3.072(4) 113 yes
N1 H1B N1 2_456 0.86 2.38 3.120(7) 144 yes

loop_
_geom_torsion_atom_site_label_1
_geom_torsion_atom_site_label_2
_geom_torsion_atom_site_label_3
_geom_torsion_atom_site_label_4
_geom_torsion_site_symmetry_1
_geom_torsion_site_symmetry_2
_geom_torsion_site_symmetry_3
_geom_torsion_site_symmetry_4
_geom_torsion
_geom_torsion_publ_flag
N1 C1 C2 Br1 . . . . -1.0(5) no
N1 C1 C2 C3 . . . . 178.1(4) no
C7 C1 C2 Br1 . . . . -178.5(3) no
C7 C1 C2 C3 . . . . 0.6(6) no
N1 C1 C7 Br2 . . . . 0.1(6) no
N1 C1 C7 C6 . . . . -178.5(4) no
C2 C1 C7 Br2 . . . . 177.6(3) no
C2 C1 C7 C6 . . . . -1.0(6) no
Br1 C2 C3 C4 . . . . 179.7(3) no
C1 C2 C3 C4 . . . . 0.6(7) no
C2 C3 C4 C5 . . . . 177.7(4) no
C2 C3 C4 C6 . . . . -1.5(6) no
C3 C4 C6 C7 . . . . 1.2(6) no
C5 C4 C6 C7 . . . . -178.1(4) no
C4 C6 C7 Br2 . . . . -178.5(3) no
C4 C6 C7 C1 . . . . 0.1(7) no

_cod_database_fobs_code 1567083
